data_7236817
loop_
_publ_author_name
'Xu, Chang'
'Zhang, Wan-Ying'
'Chen, Cheng'
'Ye, Qiong'
'Fu, Da-Wei'

_publ_section_title
;
 Fast and slow integrated single-molecule dual dielectric switch based on
 a crystal/flexible thin film
;
_journal_issue 28
_journal_name_full 'Journal of Materials Chemistry C'
_journal_page_first 6945
_journal_paper_doi 10.1039/C7TC02087B
_journal_volume 5
_journal_year 2017
_chemical_formula_sum 'C12 H29 Cd Cl6 N2 O2'
_chemical_formula_weight 558.470
_space_group_IT_number 15
_space_group_name_Hall '-C 2yc'
_space_group_name_H-M_alt 'C 1 2/c 1'
_symmetry_Int_Tables_number 15
_symmetry_space_group_name_Hall '-C 2yc'
_symmetry_space_group_name_H-M 'C 1 2/c 1'
_audit_creation_date 2017-01-16
_audit_creation_method SHELXL-97
_audit_update_record
;
2017-04-10 deposited with the CCDC.
2017-06-26 downloaded from the CCDC.
;
_cell_angle_alpha 90.000
_cell_angle_beta 113.897(13)
_cell_angle_gamma 90.000
_cell_formula_units_Z 4
_cell_length_a 16.407(14)
_cell_length_b 9.691(7)
_cell_length_c 15.708(13)
_cell_volume 2283(3)
_refine_ls_R_factor_all 0.119
_cod_data_source_file c7tc02087b2.cif
_cod_data_source_block xc1
_cod_original_cell_volume 2283.5(30)
_cod_original_sg_symbol_Hall -C_2yc
_cod_database_code 7236817

loop_
_symmetry_equiv_pos_site_id
_symmetry_equiv_pos_as_xyz
1 x,y,z
2 -x,y,1/2-z
3 -x,-y,-z
4 x,-y,1/2+z
5 1/2+x,1/2+y,z
6 1/2-x,1/2+y,1/2-z
7 1/2-x,1/2-y,-z
8 1/2+x,1/2-y,1/2+z

loop_
_atom_site_aniso_label
_atom_site_aniso_U_11
_atom_site_aniso_U_22
_atom_site_aniso_U_33
_atom_site_aniso_U_12
_atom_site_aniso_U_13
_atom_site_aniso_U_23
C1 0.034(5) 0.072(8) 0.111(9) 0.003(5) 0.024(6) 0.015(7)
C2 0.036(6) 0.092(10) 0.131(12) 0.012(6) 0.013(7) 0.045(9)
C4 0.056(7) 0.137(12) 0.087(6) 0.006(8) 0.010(6) -0.041(6)
C3 0.029(5) 0.097(11) 0.147(14) -0.010(6) 0.012(7) 0.016(10)
C5 0.097(7) 0.077(7) 0.186(9) -0.007(7) 0.103(7) 0.016(8)
C6 0.116(12) 0.064(6) 0.11(1) 0.008(7) 0.036(9) -0.012(6)
Cd1 0.0332(5) 0.0267(5) 0.0718(6) 0.00000 0.0149(4) 0.00000
Cl1 0.0689(17) 0.079(2) 0.163(3) 0.0006(16) 0.0579(19) -0.049(2)
Cl2 0.0475(15) 0.0650(18) 0.136(3) 0.0082(13) 0.0091(17) 0.0418(18)
Cl3 0.103(3) 0.071(2) 0.252(6) 0.034(2) 0.085(3) 0.044(3)
O1 0.163(13) 0.136(12) 0.101(8) 0.028(11) 0.047(8) 0.015(8)
N1 0.032(4) 0.061(5) 0.061(4) -0.006(3) 0.012(3) 0.004(4)

loop_
_atom_site_label
_atom_site_type_symbol
_atom_site_fract_x
_atom_site_fract_y
_atom_site_fract_z
_atom_site_occupancy
_atom_site_symmetry_multiplicity
_atom_site_Wyckoff_symbol
_atom_site_calc_flag
_atom_site_thermal_displace_type
_atom_site_U_iso_or_equiv
C1 C -0.1097(8) 0.2673(14) 0.0346(12) 1.000 8 f d Uani 0.074(4)
H1A H -0.1273 0.1915 0.0659 1.000 8 f calc Uiso 0.08900
H1B H -0.1196 0.2353 -0.0287 1.000 8 f calc Uiso 0.08900
C2 C -0.0125(8) 0.2962(17) 0.0876(13) 1.000 8 f d Uani 0.093(5)
H2A H 0.0091 0.3714 0.0584 1.000 8 f calc Uiso 0.11200
C4 C 0.1744(10) 0.2320(19) 0.2468(11) 1.000 8 f d Uani 0.099(5)
H4A H 0.1564 0.1619 0.2808 1.000 8 f calc Uiso 0.14900
H4B H 0.1496 0.3216 0.2529 1.000 8 f calc Uiso 0.14900
H4C H 0.2396 0.2381 0.2728 1.000 8 f calc Uiso 0.14900
C3 C 0.0423(8) 0.1773(19) 0.1068(14) 1.000 8 f d Uani 0.099(6)
H3A H 0.0253 0.1254 0.0478 1.000 8 f calc Uiso 0.11800
H3B H 0.0271 0.1184 0.1498 1.000 8 f calc Uiso 0.11800
C5 C 0.1717(10) 0.3000(17) 0.0985(14) 1.000 8 f d Uani 0.105(4)
H5A H 0.1554 0.2718 0.0337 1.000 8 f calc Uiso 0.15800
H5B H 0.2367 0.3094 0.1300 1.000 8 f calc Uiso 0.15800
H5C H 0.1436 0.3887 0.0998 1.000 8 f calc Uiso 0.15800
C6 C 0.1772(13) 0.0630(16) 0.1395(12) 1.000 8 f d Uani 0.100(5)
H6A H 0.1588 0.0398 0.0735 1.000 8 f calc Uiso 0.14900
H6B H 0.1556 -0.0080 0.1697 1.000 8 f calc Uiso 0.14900
H6C H 0.2424 0.0675 0.1699 1.000 8 f calc Uiso 0.14900
Cd1 Cd 0.5000 0.2706(1) 0.2500 1.000 4 e d Uani 0.0460(3)
Cl1 Cl 0.5823(2) 0.1262(4) 0.1829(3) 1.000 8 f d Uani 0.1002(12)
Cl2 Cl 0.3922(2) 0.4178(3) 0.1308(3) 1.000 8 f d Uani 0.0919(12)
Cl3 Cl -0.1772(3) 0.4082(5) 0.0252(5) 1.000 8 f d Uani 0.138(2)
O1 O -0.0068(12) 0.3377(17) 0.1863(9) 1.000 8 f d Uani 0.136(5)
H1 H 0.0000 0.2985 0.2500 1.000 4 e d Uiso 0.20400
N1 N 0.1406(5) 0.1935(10) 0.1472(6) 1.000 8 f d Uani 0.053(2)

loop_
_atom_type_symbol
_atom_type_radius_bond
C 1.200
H 1.200
Cd 1.200
Cl 1.200
O 1.200
N 1.200

loop_
_geom_angle_atom_site_label_1
_geom_angle_atom_site_label_2
_geom_angle_atom_site_label_3
_geom_angle_site_symmetry_1
_geom_angle_site_symmetry_3
_geom_angle
_geom_angle_publ_flag
C2 C1 Cl3 . . 113.7(11) no
C2 C1 H1A . . 108.80 no
Cl3 C1 H1A . . 108.80 no
C2 C1 H1B . . 108.80 no
Cl3 C1 H1B . . 108.80 no
H1A C1 H1B . . 107.70 no
C3 C2 C1 . . 114.0(14) no
C3 C2 O1 . . 102.7(14) no
C1 C2 O1 . . 102.8(14) no
C3 C2 H2A . . 112.20 no
C1 C2 H2A . . 112.20 no
O1 C2 H2A . . 112.20 no
N1 C4 H4A . . 109.50 no
N1 C4 H4B . . 109.50 no
H4A C4 H4B . . 109.50 no
N1 C4 H4C . . 109.50 no
H4A C4 H4C . . 109.50 no
H4B C4 H4C . . 109.50 no
C2 C3 N1 . . 119.4(14) no
C2 C3 H3A . . 107.50 no
N1 C3 H3A . . 107.50 no
C2 C3 H3B . . 107.50 no
N1 C3 H3B . . 107.50 no
H3A C3 H3B . . 107.00 no
N1 C5 H5A . . 109.50 no
N1 C5 H5B . . 109.50 no
H5A C5 H5B . . 109.50 no
N1 C5 H5C . . 109.50 no
H5A C5 H5C . . 109.50 no
H5B C5 H5C . . 109.50 no
N1 C6 H6A . . 109.50 no
N1 C6 H6B . . 109.50 no
H6A C6 H6B . . 109.50 no
N1 C6 H6C . . 109.50 no
H6A C6 H6C . . 109.50 no
H6B C6 H6C . . 109.50 no
Cl2 Cd1 Cl2 2_655 . 108.63(18) no
Cl2 Cd1 Cl1 2_655 2_655 110.89(17) no
Cl2 Cd1 Cl1 . 2_655 107.91(14) no
Cl2 Cd1 Cl1 2_655 . 107.91(14) no
Cl2 Cd1 Cl1 . . 110.89(17) no
Cl1 Cd1 Cl1 2_655 . 110.6(2) no
C6 N1 C4 . . 108.9(11) no
C6 N1 C3 . . 107.0(12) no
C4 N1 C3 . . 110.9(13) no
C6 N1 C5 . . 109.0(13) no
C4 N1 C5 . . 107.9(12) no
C3 N1 C5 . . 113.1(11) no

loop_
_geom_bond_atom_site_label_1
_geom_bond_atom_site_label_2
_geom_bond_site_symmetry_2
_geom_bond_distance
_geom_bond_publ_flag
C1 C2 . 1.496(17) no
C1 Cl3 . 1.727(14) no
C1 H1A . 0.9900 no
C1 H1B . 0.9900 no
C2 C3 . 1.42(2) no
C2 O1 . 1.57(2) no
C2 H2A . 1.0000 no
C4 N1 . 1.480(18) no
C4 H4A . 0.9800 no
C4 H4B . 0.9800 no
C4 H4C . 0.9800 no
C3 N1 . 1.483(14) no
C3 H3A . 0.9900 no
C3 H3B . 0.9900 no
C5 N1 . 1.493(18) no
C5 H5A . 0.9800 no
C5 H5B . 0.9800 no
C5 H5C . 0.9800 no
C6 N1 . 1.426(18) no
C6 H6A . 0.9800 no
C6 H6B . 0.9800 no
C6 H6C . 0.9800 no
Cd1 Cl2 2_655 2.447(3) no
Cd1 Cl2 . 2.447(3) no
Cd1 Cl1 2_655 2.459(4) no
Cd1 Cl1 . 2.459(4) no

loop_
_geom_torsion_atom_site_label_1
_geom_torsion_atom_site_label_2
_geom_torsion_atom_site_label_3
_geom_torsion_atom_site_label_4
_geom_torsion
_geom_torsion_publ_flag
Cl3 C1 C2 C3 171.7(15) no
Cl3 C1 C2 O1 61.3(15) no
C1 C2 C3 N1 171.6(16) no
O1 C2 C3 N1 -77.9(19) no
C2 C3 N1 C6 -167.2(18) no
C2 C3 N1 C4 74.(2) no
C2 C3 N1 C5 -47.(2) no
